data_7026016
loop_
_publ_author_name
'Liu, Ruiting'
'Li, Xiaoqing'
'Zhang, Houcai'
'Weng, Linhong'
'Zhou, Xigeng'

_publ_section_title
;
 Synthesis and controlled hydrolysis of organolanthanide complexes with
 mono- and dianionic benzimidazole-2-thiolate ligands.
;
_journal_issue 45
_journal_name_full 'Dalton transactions (Cambridge, England : 2003)'
_journal_page_first 11053
_journal_page_last 11059
_journal_paper_doi 10.1039/c0dt00129e
_journal_volume 39
_journal_year 2010
_chemical_formula_sum 'C64 H76 Er4 N8 O8 S4'
_chemical_formula_weight 1882.61
_chemical_name_systematic
;
?
;
_space_group_IT_number 15
_symmetry_cell_setting monoclinic
_symmetry_space_group_name_Hall '-C 2yc'
_symmetry_space_group_name_H-M 'C 1 2/c 1'
_atom_sites_solution_hydrogens geom
_atom_sites_solution_primary direct
_atom_sites_solution_secondary difmap
_audit_creation_method SHELXL-97
_cell_angle_alpha 90.00
_cell_angle_beta 93.602(4)
_cell_angle_gamma 90.00
_cell_formula_units_Z 4
_cell_length_a 27.815(9)
_cell_length_b 10.978(3)
_cell_length_c 26.611(8)
_cell_measurement_reflns_used 1012
_cell_measurement_temperature 293(2)
_cell_measurement_theta_max 26.941
_cell_measurement_theta_min 3.015
_cell_volume 8110(4)
_computing_cell_refinement 'Bruker SMART'
_computing_data_collection 'Bruker SMART'
_computing_data_reduction 'Bruker SHELXTL'
_computing_molecular_graphics 'Bruker SHELXTL'
_computing_publication_material 'Bruker SHELXTL'
_computing_structure_refinement 'SHELXL-97 (Sheldrick, 1997)'
_computing_structure_solution 'SHELXS-97 (Sheldrick, 1990)'
_diffrn_ambient_temperature 293(2)
_diffrn_measured_fraction_theta_full 0.997
_diffrn_measured_fraction_theta_max 0.997
_diffrn_measurement_device_type 'CCD area detector'
_diffrn_measurement_method 'phi and omega scans'
_diffrn_radiation_monochromator graphite
_diffrn_radiation_source 'fine-focus sealed tube'
_diffrn_radiation_type MoK\a
_diffrn_radiation_wavelength 0.71073
_diffrn_reflns_av_R_equivalents 0.0407
_diffrn_reflns_av_sigmaI/netI 0.0499
_diffrn_reflns_limit_h_max 32
_diffrn_reflns_limit_h_min -28
_diffrn_reflns_limit_k_max 12
_diffrn_reflns_limit_k_min -13
_diffrn_reflns_limit_l_max 29
_diffrn_reflns_limit_l_min -31
_diffrn_reflns_number 16547
_diffrn_reflns_theta_full 25.01
_diffrn_reflns_theta_max 25.01
_diffrn_reflns_theta_min 1.53
_exptl_absorpt_coefficient_mu 4.248
_exptl_absorpt_correction_T_max 0.6760
_exptl_absorpt_correction_T_min 0.6296
_exptl_absorpt_correction_type multi-scan
_exptl_absorpt_process_details sadabs
_exptl_crystal_colour pink
_exptl_crystal_density_diffrn 1.542
_exptl_crystal_density_method 'not measured'
_exptl_crystal_description block
_exptl_crystal_F_000 3664
_exptl_crystal_size_max 0.12
_exptl_crystal_size_mid 0.10
_exptl_crystal_size_min 0.10
_refine_diff_density_max 0.880
_refine_diff_density_min -1.057
_refine_diff_density_rms 0.122
_refine_ls_extinction_method none
_refine_ls_goodness_of_fit_ref 0.970
_refine_ls_hydrogen_treatment mixed
_refine_ls_matrix_type full
_refine_ls_number_parameters 378
_refine_ls_number_reflns 7126
_refine_ls_number_restraints 13
_refine_ls_restrained_S_all 0.973
_refine_ls_R_factor_all 0.0484
_refine_ls_R_factor_gt 0.0348
_refine_ls_shift/su_max 0.002
_refine_ls_shift/su_mean 0.000
_refine_ls_structure_factor_coef Fsqd
_refine_ls_weighting_details 'calc w=1/[\s^2^(Fo^2^)+(0.0426P)^2^+0.0000P] where P=(Fo^2^+2Fc^2^)/3'
_refine_ls_weighting_scheme calc
_refine_ls_wR_factor_gt 0.0792
_refine_ls_wR_factor_ref 0.0831
_reflns_number_gt 5512
_reflns_number_total 7126
_reflns_threshold_expression >2sigma(I)
_cod_data_source_file c0dt00129e.txt
_cod_data_source_block f61106a
_cod_depositor_comments
;
The following automatic conversions were performed:

'_symmetry_cell_setting' value 'Monoclinic' changed to 'monoclinic'
according to /home/saulius/struct/CIF-dictionaries/cif_core.dic
dictionary named 'cif_core.dic' version 2.4.2 from 2011-04-26.

Automatic conversion script
Id: cif_fix_values 1891 2012-01-12 08:04:46Z andrius 
;
_cod_original_sg_symbol_H-M C2/c
_cod_database_code 7026016

loop_
_symmetry_equiv_pos_as_xyz
'x, y, z'
'-x, y, -z+1/2'
'x+1/2, y+1/2, z'
'-x+1/2, y+1/2, -z+1/2'
'-x, -y, -z'
'x, -y, z-1/2'
'-x+1/2, -y+1/2, -z'
'x+1/2, -y+1/2, z-1/2'

loop_
_atom_site_label
_atom_site_type_symbol
_atom_site_fract_x
_atom_site_fract_y
_atom_site_fract_z
_atom_site_U_iso_or_equiv
_atom_site_adp_type
_atom_site_occupancy
_atom_site_symmetry_multiplicity
_atom_site_calc_flag
_atom_site_refinement_flags
Er1 Er 0.561969(9) 0.53909(3) 0.289392(9) 0.03679(9) Uani 1 1 d D
Er2 Er 0.466022(9) 0.74993(2) 0.312337(9) 0.03689(9) Uani 1 1 d D
S1 S 0.53087(5) 0.62399(16) 0.38780(5) 0.0471(4) Uani 1 1 d .
S2 S 0.37000(5) 0.66840(17) 0.27346(5) 0.0489(4) Uani 1 1 d .
O1 O 0.52320(12) 0.5451(4) 0.21065(12) 0.0351(8) Uani 1 1 d D
H1O H 0.5363(14) 0.510(5) 0.1877(8) 0.053 Uiso 1 1 d D
O2 O 0.53944(13) 0.7433(3) 0.27704(13) 0.0371(9) Uani 1 1 d D
H2O H 0.5602(6) 0.7912(17) 0.2885(12) 0.056 Uiso 1 1 d D
N1 N 0.61646(16) 0.6542(5) 0.34855(17) 0.0450(12) Uani 1 1 d .
N2 N 0.61647(18) 0.7168(5) 0.42803(17) 0.0495(13) Uani 1 1 d .
H2B H 0.6060 0.7345 0.4569 0.059 Uiso 1 1 calc R
N3 N 0.41286(16) 0.6351(5) 0.36549(17) 0.0444(12) Uani 1 1 d .
N4 N 0.33477(17) 0.5862(5) 0.36104(19) 0.0519(14) Uani 1 1 d .
H4B H 0.3060 0.5730 0.3486 0.062 Uiso 1 1 calc R
C1 C 0.5578(3) 0.3064(7) 0.3136(4) 0.073(2) Uani 1 1 d .
H1A H 0.5300 0.2659 0.3273 0.087 Uiso 1 1 calc R
C2 C 0.5685(3) 0.3063(7) 0.2637(3) 0.066(2) Uani 1 1 d .
H2A H 0.5490 0.2669 0.2363 0.080 Uiso 1 1 calc R
C3 C 0.6120(3) 0.3512(7) 0.2597(3) 0.077(2) Uani 1 1 d .
H3A H 0.6304 0.3483 0.2295 0.092 Uiso 1 1 calc R
C4 C 0.6305(3) 0.3793(8) 0.3081(4) 0.091(3) Uani 1 1 d .
H4A H 0.6643 0.3990 0.3174 0.110 Uiso 1 1 calc R
C5 C 0.5964(4) 0.3514(8) 0.3415(3) 0.086(3) Uani 1 1 d .
H5A H 0.6017 0.3471 0.3782 0.103 Uiso 1 1 calc R
C6 C 0.5900(2) 0.6715(6) 0.3879(2) 0.0431(14) Uani 1 1 d .
C7 C 0.6633(2) 0.6902(6) 0.3647(2) 0.0486(16) Uani 1 1 d .
C8 C 0.6631(2) 0.7293(6) 0.4143(2) 0.0498(16) Uani 1 1 d .
C9 C 0.7050(3) 0.7676(7) 0.4410(3) 0.069(2) Uani 1 1 d .
H9A H 0.7049 0.7929 0.4743 0.083 Uiso 1 1 calc R
C10 C 0.7465(3) 0.7663(8) 0.4158(3) 0.078(2) Uani 1 1 d .
H10A H 0.7752 0.7915 0.4325 0.093 Uiso 1 1 calc R
C11 C 0.7468(3) 0.7291(8) 0.3670(3) 0.078(2) Uani 1 1 d .
H11A H 0.7758 0.7298 0.3514 0.094 Uiso 1 1 calc R
C12 C 0.7053(2) 0.6900(7) 0.3392(3) 0.0641(19) Uani 1 1 d .
H12A H 0.7058 0.6655 0.3058 0.077 Uiso 1 1 calc R
C13 C 0.4423(3) 0.9845(7) 0.3051(3) 0.065(2) Uani 1 1 d .
H13A H 0.4279 1.0252 0.2750 0.078 Uiso 1 1 calc R
C14 C 0.4915(3) 0.9838(7) 0.3207(3) 0.072(2) Uani 1 1 d .
H14A H 0.5171 1.0231 0.3030 0.087 Uiso 1 1 calc R
C15 C 0.4963(3) 0.9360(7) 0.3684(3) 0.072(2) Uani 1 1 d .
H15A H 0.5258 0.9375 0.3905 0.087 Uiso 1 1 calc R
C16 C 0.4509(4) 0.9083(7) 0.3831(3) 0.075(2) Uani 1 1 d .
H16A H 0.4431 0.8878 0.4176 0.090 Uiso 1 1 calc R
C17 C 0.4175(3) 0.9378(7) 0.3444(3) 0.069(2) Uani 1 1 d .
H17A H 0.3826 0.9411 0.3469 0.082 Uiso 1 1 calc R
C18 C 0.3726(2) 0.6247(6) 0.3351(2) 0.0459(15) Uani 1 1 d .
C19 C 0.3993(2) 0.6012(6) 0.4136(2) 0.0426(14) Uani 1 1 d .
C20 C 0.4257(2) 0.5939(7) 0.4589(2) 0.0580(18) Uani 1 1 d .
H20A H 0.4585 0.6118 0.4614 0.070 Uiso 1 1 calc R
C21 C 0.4020(3) 0.5592(7) 0.5006(2) 0.066(2) Uani 1 1 d .
H21A H 0.4193 0.5531 0.5316 0.079 Uiso 1 1 calc R
C22 C 0.3537(3) 0.5335(7) 0.4976(3) 0.066(2) Uani 1 1 d .
H22A H 0.3389 0.5118 0.5267 0.080 Uiso 1 1 calc R
C23 C 0.3268(2) 0.5387(7) 0.4532(3) 0.0635(19) Uani 1 1 d .
H23A H 0.2941 0.5209 0.4510 0.076 Uiso 1 1 calc R
C24 C 0.3508(2) 0.5720(6) 0.4111(2) 0.0484(16) Uani 1 1 d .
O3 O 0.5840(2) 0.7854(6) 0.5222(2) 0.0930(19) Uani 1 1 d .
C25 C 0.6025(3) 0.7600(8) 0.5713(3) 0.092(3) Uani 1 1 d .
H25A H 0.6200 0.8301 0.5852 0.110 Uiso 1 1 calc R
H25B H 0.6245 0.6915 0.5711 0.110 Uiso 1 1 calc R
C26 C 0.5614(5) 0.7305(9) 0.6025(4) 0.114(4) Uani 1 1 d .
H26A H 0.5649 0.6498 0.6171 0.137 Uiso 1 1 calc R
H26B H 0.5588 0.7895 0.6293 0.137 Uiso 1 1 calc R
C27 C 0.5196(5) 0.7363(12) 0.5668(6) 0.144(5) Uani 1 1 d .
H27A H 0.5092 0.6551 0.5568 0.173 Uiso 1 1 calc R
H27B H 0.4931 0.7776 0.5816 0.173 Uiso 1 1 calc R
C28 C 0.5345(4) 0.8021(13) 0.5248(4) 0.125(4) Uani 1 1 d .
H28A H 0.5176 0.7729 0.4942 0.150 Uiso 1 1 calc R
H28B H 0.5273 0.8880 0.5286 0.150 Uiso 1 1 calc R
O4 O 0.2426(3) 0.5504(7) 0.3185(3) 0.133(3) Uiso 1 1 d D
C29 C 0.1979(4) 0.5561(12) 0.3414(4) 0.153(5) Uiso 1 1 d D
H29A H 0.1926 0.6373 0.3544 0.183 Uiso 1 1 calc R
H29B H 0.1974 0.4985 0.3690 0.183 Uiso 1 1 calc R
C30 C 0.1595(4) 0.5244(12) 0.3007(4) 0.135(4) Uiso 1 1 d D
H30A H 0.1485 0.4411 0.3040 0.162 Uiso 1 1 calc R
H30B H 0.1321 0.5790 0.3014 0.162 Uiso 1 1 calc R
C31 C 0.1850(4) 0.5407(13) 0.2548(5) 0.177(6) Uiso 1 1 d D
H31A H 0.1816 0.6238 0.2427 0.213 Uiso 1 1 calc R
H31B H 0.1723 0.4859 0.2286 0.213 Uiso 1 1 calc R
C32 C 0.2376(5) 0.5117(14) 0.2693(5) 0.205(7) Uiso 1 1 d D
H32A H 0.2439 0.4252 0.2666 0.246 Uiso 1 1 calc R
H32B H 0.2589 0.5560 0.2483 0.246 Uiso 1 1 calc R

loop_
_atom_site_aniso_label
_atom_site_aniso_U_11
_atom_site_aniso_U_22
_atom_site_aniso_U_33
_atom_site_aniso_U_23
_atom_site_aniso_U_13
_atom_site_aniso_U_12
Er1 0.03746(15) 0.04270(17) 0.02945(14) 0.00036(12) -0.00375(10) 0.00378(12)
Er2 0.03793(15) 0.04252(17) 0.02999(14) -0.00295(12) 0.00024(11) 0.00175(11)
S1 0.0424(8) 0.0665(11) 0.0317(7) 0.0049(7) -0.0028(6) 0.0012(8)
S2 0.0418(8) 0.0686(12) 0.0358(8) 0.0017(8) -0.0011(6) 0.0045(8)
O1 0.037(2) 0.041(2) 0.0281(19) 0.0016(18) 0.0011(16) -0.0011(17)
O2 0.037(2) 0.039(2) 0.035(2) -0.0055(18) -0.0018(17) -0.0055(17)
N1 0.042(3) 0.055(4) 0.038(3) -0.004(2) -0.004(2) -0.001(2)
N2 0.059(3) 0.063(4) 0.025(2) -0.008(2) -0.004(2) -0.001(3)
N3 0.040(3) 0.058(4) 0.034(3) 0.002(2) -0.003(2) 0.002(2)
N4 0.038(3) 0.065(4) 0.053(3) -0.003(3) 0.006(2) -0.006(2)
C1 0.078(6) 0.048(5) 0.094(6) 0.016(5) 0.015(5) 0.009(4)
C2 0.076(5) 0.049(5) 0.071(5) -0.012(4) -0.023(4) 0.017(4)
C3 0.086(6) 0.062(6) 0.085(6) 0.008(4) 0.031(5) 0.029(5)
C4 0.063(5) 0.062(6) 0.143(9) -0.007(6) -0.039(6) 0.024(4)
C5 0.138(9) 0.065(6) 0.053(5) 0.011(4) -0.015(5) 0.038(6)
C6 0.048(3) 0.054(4) 0.026(3) 0.000(3) -0.006(3) 0.004(3)
C7 0.044(4) 0.054(4) 0.046(4) 0.003(3) -0.008(3) 0.000(3)
C8 0.057(4) 0.054(4) 0.037(3) -0.001(3) -0.006(3) -0.008(3)
C9 0.076(5) 0.076(6) 0.052(4) -0.009(4) -0.015(4) -0.014(4)
C10 0.054(5) 0.097(7) 0.079(6) -0.003(5) -0.018(4) -0.022(4)
C11 0.043(4) 0.113(7) 0.077(6) -0.003(5) -0.007(4) -0.012(4)
C12 0.042(4) 0.087(6) 0.063(4) -0.005(4) 0.000(3) -0.003(4)
C13 0.086(6) 0.049(5) 0.060(5) -0.006(4) 0.001(4) 0.014(4)
C14 0.078(6) 0.049(5) 0.093(6) -0.014(4) 0.028(5) -0.005(4)
C15 0.080(6) 0.060(5) 0.073(5) -0.028(4) -0.023(4) -0.001(4)
C16 0.123(7) 0.055(5) 0.049(4) -0.019(4) 0.015(5) 0.003(5)
C17 0.069(5) 0.053(5) 0.085(6) -0.024(4) 0.017(4) 0.005(4)
C18 0.044(3) 0.054(4) 0.041(3) 0.000(3) 0.008(3) 0.001(3)
C19 0.045(3) 0.052(4) 0.032(3) 0.000(3) 0.005(3) 0.005(3)
C20 0.059(4) 0.072(5) 0.043(4) 0.003(3) 0.002(3) -0.003(4)
C21 0.081(5) 0.078(6) 0.039(4) 0.007(4) 0.003(4) -0.004(4)
C22 0.083(5) 0.071(5) 0.048(4) 0.011(4) 0.022(4) 0.001(4)
C23 0.054(4) 0.083(6) 0.055(4) 0.007(4) 0.015(3) -0.008(4)
C24 0.046(4) 0.055(4) 0.045(4) 0.004(3) 0.013(3) 0.002(3)
O3 0.083(4) 0.139(6) 0.059(3) -0.024(3) 0.019(3) -0.011(4)
C25 0.110(7) 0.091(7) 0.074(6) -0.018(5) 0.002(5) 0.009(5)
C26 0.184(12) 0.093(8) 0.070(6) -0.003(5) 0.043(8) 0.005(8)
C27 0.129(11) 0.140(12) 0.167(14) 0.013(10) 0.046(10) -0.017(8)
C28 0.114(9) 0.170(12) 0.091(8) -0.023(8) 0.006(7) 0.001(8)

loop_
_atom_type_symbol
_atom_type_description
_atom_type_scat_dispersion_real
_atom_type_scat_dispersion_imag
_atom_type_scat_source
C C 0.0033 0.0016 'International Tables Vol C Tables 4.2.6.8 and 6.1.1.4'
H H 0.0000 0.0000 'International Tables Vol C Tables 4.2.6.8 and 6.1.1.4'
N N 0.0061 0.0033 'International Tables Vol C Tables 4.2.6.8 and 6.1.1.4'
S S 0.1246 0.1234 'International Tables Vol C Tables 4.2.6.8 and 6.1.1.4'
Er Er -0.2586 4.9576 'International Tables Vol C Tables 4.2.6.8 and 6.1.1.4'
O O 0.0106 0.0060 'International Tables Vol C Tables 4.2.6.8 and 6.1.1.4'

loop_
_geom_angle_atom_site_label_1
_geom_angle_atom_site_label_2
_geom_angle_atom_site_label_3
_geom_angle
_geom_angle_site_symmetry_1
_geom_angle_site_symmetry_3
O1 Er1 O2 74.85(13) . .
O1 Er1 O1 65.59(14) . 2_655
O2 Er1 O1 73.44(13) . 2_655
O1 Er1 N1 143.40(15) . .
O2 Er1 N1 75.37(14) . .
O1 Er1 N1 124.10(14) 2_655 .
O1 Er1 C4 119.2(3) . .
O2 Er1 C4 148.5(2) . .
O1 Er1 C4 137.4(2) 2_655 .
N1 Er1 C4 79.1(2) . .
O1 Er1 C5 129.7(2) . .
O2 Er1 C5 155.2(2) . .
O1 Er1 C5 110.7(3) 2_655 .
N1 Er1 C5 82.9(2) . .
C4 Er1 C5 30.4(3) . .
O1 Er1 C3 88.6(2) . .
O2 Er1 C3 147.9(2) . .
O1 Er1 C3 124.6(2) 2_655 .
N1 Er1 C3 106.1(2) . .
C4 Er1 C3 30.7(2) . .
C5 Er1 C3 50.5(2) . .
O1 Er1 C1 103.0(2) . .
O2 Er1 C1 160.73(19) . .
O1 Er1 C1 88.1(2) 2_655 .
N1 Er1 C1 112.0(2) . .
C4 Er1 C1 49.2(3) . .
C5 Er1 C1 29.9(2) . .
C3 Er1 C1 49.3(2) . .
O1 Er1 C2 80.10(18) . .
O2 Er1 C2 154.95(18) . .
O1 Er1 C2 96.4(2) 2_655 .
N1 Er1 C2 127.54(19) . .
C4 Er1 C2 48.9(2) . .
C5 Er1 C2 49.7(2) . .
C3 Er1 C2 28.8(2) . .
C1 Er1 C2 30.2(2) . .
O1 Er1 S1 130.67(9) . .
O2 Er1 S1 74.49(9) . .
O1 Er1 S1 69.14(9) 2_655 .
N1 Er1 S1 58.36(11) . .
C4 Er1 S1 107.0(3) . .
C5 Er1 S1 84.11(19) . .
C3 Er1 S1 134.46(19) . .
C1 Er1 S1 93.9(2) . .
C2 Er1 S1 124.03(19) . .
O1 Er1 S2 75.60(10) . 2_655
O2 Er1 S2 68.76(10) . 2_655
O1 Er1 S2 131.28(9) 2_655 2_655
N1 Er1 S2 74.10(12) . 2_655
C4 Er1 S2 86.9(3) . 2_655
C5 Er1 S2 116.6(3) . 2_655
C3 Er1 S2 80.68(19) . 2_655
C1 Er1 S2 129.86(18) . 2_655
C2 Er1 S2 105.0(2) . 2_655
S1 Er1 S2 125.50(5) . 2_655
O1 Er1 Er2 39.68(10) . 2_655
O2 Er1 Er2 40.43(9) . 2_655
O1 Er1 Er2 79.24(9) 2_655 2_655
N1 Er1 Er2 104.20(12) . 2_655
C4 Er1 Er2 133.9(3) . 2_655
C5 Er1 Er2 162.2(2) . 2_655
C3 Er1 Er2 111.72(18) . 2_655
C1 Er1 Er2 142.5(2) . 2_655
C2 Er1 Er2 116.03(17) . 2_655
S1 Er1 Er2 113.61(4) . 2_655
S2 Er1 Er2 52.06(3) 2_655 2_655
O2 Er2 O1 74.52(12) . 2_655
O2 Er2 O2 65.98(14) . 2_655
O1 Er2 O2 73.25(12) 2_655 2_655
O2 Er2 N3 143.12(15) . .
O1 Er2 N3 75.56(14) 2_655 .
O2 Er2 N3 123.90(14) 2_655 .
O2 Er2 C16 120.1(2) . .
O1 Er2 C16 148.3(2) 2_655 .
O2 Er2 C16 137.6(2) 2_655 .
N3 Er2 C16 78.3(2) . .
O2 Er2 C17 129.9(2) . .
O1 Er2 C17 155.19(19) 2_655 .
O2 Er2 C17 110.3(2) 2_655 .
N3 Er2 C17 82.9(2) . .
C16 Er2 C17 30.5(2) . .
O2 Er2 C15 89.7(2) . .
O1 Er2 C15 147.74(19) 2_655 .
O2 Er2 C15 126.0(2) 2_655 .
N3 Er2 C15 104.7(2) . .
C16 Er2 C15 30.5(2) . .
C17 Er2 C15 50.4(2) . .
O2 Er2 C13 102.9(2) . .
O1 Er2 C13 160.06(18) 2_655 .
O2 Er2 C13 87.55(18) 2_655 .
N3 Er2 C13 112.5(2) . .
C16 Er2 C13 50.1(2) . .
C17 Er2 C13 30.3(2) . .
C15 Er2 C13 50.2(2) . .
O2 Er2 C14 80.03(19) . .
O1 Er2 C14 154.55(19) 2_655 .
O2 Er2 C14 96.5(2) 2_655 .
N3 Er2 C14 127.7(2) . .
C16 Er2 C14 49.8(3) . .
C17 Er2 C14 50.1(2) . .
C15 Er2 C14 30.0(2) . .
C13 Er2 C14 30.5(2) . .
O2 Er2 S2 130.99(9) . .
O1 Er2 S2 75.27(9) 2_655 .
O2 Er2 S2 68.84(9) 2_655 .
N3 Er2 S2 58.71(11) . .
C16 Er2 S2 105.8(2) . .
C17 Er2 S2 83.12(18) . .
C15 Er2 S2 133.28(18) . .
C13 Er2 S2 93.08(18) . .
C14 Er2 S2 123.51(19) . .
O2 Er2 S1 75.13(10) . .
O1 Er2 S1 69.37(9) 2_655 .
O2 Er2 S1 131.59(9) 2_655 .
N3 Er2 S1 74.49(11) . .
C16 Er2 S1 86.6(2) . .
C17 Er2 S1 116.68(19) . .
C15 Er2 S1 79.53(18) . .
C13 Er2 S1 129.73(17) . .
C14 Er2 S1 104.2(2) . .
S2 Er2 S1 126.73(5) . .
O2 Er2 Er1 80.15(9) . 2_655
O1 Er2 Er1 38.53(8) 2_655 2_655
O2 Er2 Er1 39.83(9) 2_655 2_655
N3 Er2 Er1 89.62(11) . 2_655
C16 Er2 Er1 158.3(2) . 2_655
C17 Er2 Er1 130.84(18) . 2_655
C15 Er2 Er1 165.3(2) . 2_655
C13 Er2 Er1 121.69(16) . 2_655
C14 Er2 Er1 136.30(19) . 2_655
S2 Er2 Er1 52.62(3) . 2_655
S1 Er2 Er1 107.65(4) . 2_655
C6 S1 Er2 113.6(2) . .
C6 S1 Er1 76.41(19) . .
Er2 S1 Er1 75.29(4) . .
C18 S2 Er2 76.4(2) . .
C18 S2 Er1 114.6(2) . 2_655
Er2 S2 Er1 75.32(4) . 2_655
Er1 O1 Er2 101.79(14) . 2_655
Er1 O1 Er1 114.31(14) . 2_655
Er2 O1 Er1 99.80(13) 2_655 2_655
Er2 O2 Er1 102.07(14) . .
Er2 O2 Er2 113.89(14) . 2_655
Er1 O2 Er2 99.74(13) . 2_655
C6 N1 C7 105.5(5) . .
C6 N1 Er1 103.2(4) . .
C7 N1 Er1 149.6(4) . .
C6 N2 C8 107.6(5) . .
C18 N3 C19 105.4(5) . .
C18 N3 Er2 101.8(4) . .
C19 N3 Er2 149.8(4) . .
C18 N4 C24 108.0(5) . .
C5 C1 C2 108.4(8) . .
C5 C1 Er1 74.7(5) . .
C2 C1 Er1 75.5(4) . .
C3 C2 C1 109.3(7) . .
C3 C2 Er1 74.8(5) . .
C1 C2 Er1 74.2(4) . .
C2 C3 C4 107.3(8) . .
C2 C3 Er1 76.3(4) . .
C4 C3 Er1 73.8(4) . .
C5 C4 C3 108.6(8) . .
C5 C4 Er1 75.5(4) . .
C3 C4 Er1 75.5(4) . .
C1 C5 C4 106.4(8) . .
C1 C5 Er1 75.4(5) . .
C4 C5 Er1 74.2(5) . .
N1 C6 N2 112.0(5) . .
N1 C6 S1 121.9(4) . .
N2 C6 S1 125.7(4) . .
C12 C7 C8 121.3(6) . .
C12 C7 N1 130.0(6) . .
C8 C7 N1 108.7(5) . .
N2 C8 C7 106.3(5) . .
N2 C8 C9 132.0(6) . .
C7 C8 C9 121.7(6) . .
C10 C9 C8 116.9(7) . .
C11 C10 C9 121.6(7) . .
C10 C11 C12 122.8(7) . .
C7 C12 C11 115.6(7) . .
C17 C13 C14 107.2(7) . .
C17 C13 Er2 73.7(4) . .
C14 C13 Er2 75.0(4) . .
C15 C14 C13 108.2(7) . .
C15 C14 Er2 73.7(4) . .
C13 C14 Er2 74.5(4) . .
C14 C15 C16 108.0(7) . .
C14 C15 Er2 76.3(4) . .
C16 C15 Er2 74.0(4) . .
C15 C16 C17 108.6(7) . .
C15 C16 Er2 75.5(4) . .
C17 C16 Er2 75.5(4) . .
C16 C17 C13 107.9(7) . .
C16 C17 Er2 74.0(4) . .
C13 C17 Er2 75.9(4) . .
N3 C18 N4 111.2(5) . .
N3 C18 S2 122.6(4) . .
N4 C18 S2 125.9(5) . .
C20 C19 C24 119.5(6) . .
C20 C19 N3 130.9(6) . .
C24 C19 N3 109.5(5) . .
C19 C20 C21 117.8(6) . .
C22 C21 C20 121.8(7) . .
C23 C22 C21 121.6(6) . .
C22 C23 C24 116.5(6) . .
C19 C24 C23 122.7(6) . .
C19 C24 N4 105.8(5) . .
C23 C24 N4 131.4(6) . .
C28 O3 C25 106.6(7) . .
O3 C25 C26 108.2(8) . .
C27 C26 C25 103.7(9) . .
C28 C27 C26 106.0(10) . .
O3 C28 C27 108.2(11) . .
C32 O4 C29 112.5(9) . .
O4 C29 C30 106.3(9) . .
C31 C30 C29 102.2(9) . .
C30 C31 C32 105.9(11) . .
O4 C32 C31 102.5(11) . .

loop_
_geom_bond_atom_site_label_1
_geom_bond_atom_site_label_2
_geom_bond_distance
_geom_bond_site_symmetry_2
Er1 O1 2.297(3) .
Er1 O2 2.345(4) .
Er1 O1 2.370(3) 2_655
Er1 N1 2.464(5) .
Er1 C4 2.616(7) .
Er1 C5 2.631(7) .
Er1 C3 2.637(7) .
Er1 C1 2.639(8) .
Er1 C2 2.655(7) .
Er1 S1 2.9597(17) .
Er1 S2 2.9650(17) 2_655
Er1 Er2 3.6093(8) 2_655
Er2 O2 2.302(4) .
Er2 O1 2.354(4) 2_655
Er2 O2 2.375(4) 2_655
Er2 N3 2.458(5) .
Er2 C16 2.617(7) .
Er2 C17 2.635(7) .
Er2 C15 2.636(7) .
Er2 C13 2.663(7) .
Er2 C14 2.669(7) .
Er2 S2 2.9424(17) .
Er2 S1 2.9568(16) .
Er2 Er1 3.6093(8) 2_655
S1 C6 1.727(6) .
S2 C18 1.705(6) .
S2 Er1 2.9650(17) 2_655
O1 Er2 2.354(4) 2_655
O1 Er1 2.370(3) 2_655
O2 Er2 2.375(4) 2_655
N1 C6 1.330(7) .
N1 C7 1.403(7) .
N2 C6 1.352(7) .
N2 C8 1.377(8) .
N3 C18 1.344(7) .
N3 C19 1.406(7) .
N4 C18 1.363(7) .
N4 C24 1.388(8) .
C1 C5 1.360(11) .
C1 C2 1.381(11) .
C2 C3 1.318(10) .
C3 C4 1.392(11) .
C4 C5 1.374(12) .
C7 C12 1.388(8) .
C7 C8 1.388(8) .
C8 C9 1.390(9) .
C9 C10 1.371(10) .
C10 C11 1.363(11) .
C11 C12 1.399(9) .
C13 C17 1.386(10) .
C13 C14 1.403(10) .
C14 C15 1.372(10) .
C15 C16 1.381(11) .
C16 C17 1.382(11) .
C19 C20 1.374(8) .
C19 C24 1.384(8) .
C20 C21 1.381(9) .
C21 C22 1.371(10) .
C22 C23 1.361(9) .
C23 C24 1.387(8) .
O3 C28 1.396(11) .
O3 C25 1.401(10) .
C25 C26 1.491(13) .
C26 C27 1.456(15) .
C27 C28 1.413(14) .
O4 C32 1.375(12) .
O4 C29 1.421(11) .
C29 C30 1.515(12) .
C30 C31 1.460(12) .
C31 C32 1.523(13) .

loop_
_geom_hbond_atom_site_label_D
_geom_hbond_atom_site_label_H
_geom_hbond_atom_site_label_A
_geom_hbond_distance_DH
_geom_hbond_distance_HA
_geom_hbond_distance_DA
_geom_hbond_angle_DHA
N4 H4B O4 0.86 1.90 2.764(9) 177.0
N2 H2B O3 0.86 1.96 2.820(7) 176.3
